data_2004548
loop_
_publ_author_name
'de Bruyn, P. J.'
'Gable, R. W.'
'Potter, A. C.'
'Solomon, D. H.'

_publ_section_title
;
 1:1 Adduct of Tris(4-hydroxy-3,5-dimethylbenzyl)amine and
 Hexamethylenetetramine
;
_journal_issue 2
_journal_name_full 'Acta Crystallographica Section C'
_journal_page_first 466
_journal_page_last 468
_journal_paper_doi 10.1107/S0108270195011127
_journal_volume 52
_journal_year 1996
_chemical_formula_iupac 'C27 H33 N O3, C6 H12 N4'
_chemical_formula_moiety 'C27 H33 N O3, C6 H12 N4'
_chemical_formula_sum 'C33 H45 N5 O3'
_chemical_formula_weight 559.74
_chemical_name_systematic ?
_space_group_IT_number 148
_symmetry_cell_setting rhombohedral
_symmetry_space_group_name_Hall '-R 3'
_symmetry_space_group_name_H-M 'R -3 :H'
_audit_creation_method SHELXL
_cell_angle_alpha 90.00
_cell_angle_beta 90.00
_cell_angle_gamma 120.00
_cell_formula_units_Z 6
_cell_length_a 14.1090(10)
_cell_length_b 14.1090(10)
_cell_length_c 26.697(5)
_cell_measurement_reflns_used 25
_cell_measurement_temperature 293(1)
_cell_measurement_theta_max 18.9
_cell_measurement_theta_min 9.2
_cell_volume 4602.4(10)
_computing_molecular_graphics 'ORTEPII (Johnson, 1976)'
_computing_publication_material SHELXL93
_computing_structure_refinement 'SHELXL93 (Sheldrick, 1993)'
_computing_structure_solution 'SHELXS86 (Sheldrick, 1990)'
_diffrn_ambient_temperature 293(2)
_diffrn_measurement_device 'Enraf-Nonius CAD-4 MACHS'
_diffrn_measurement_method \w/2\q
_diffrn_radiation_monochromator graphite
_diffrn_radiation_source 'fine-focus sealed tube'
_diffrn_radiation_type MoK\a
_diffrn_radiation_wavelength 0.71073
_diffrn_reflns_av_R_equivalents 0.0247
_diffrn_reflns_av_sigmaI/netI 0.0212
_diffrn_reflns_limit_h_max 3
_diffrn_reflns_limit_h_min -16
_diffrn_reflns_limit_k_max 16
_diffrn_reflns_limit_k_min -3
_diffrn_reflns_limit_l_max 31
_diffrn_reflns_limit_l_min -31
_diffrn_reflns_number 5431
_diffrn_reflns_theta_max 24.98
_diffrn_reflns_theta_min 2.26
_diffrn_standards_decay_% 6
_diffrn_standards_interval_time 150
_diffrn_standards_number 3
_exptl_absorpt_coefficient_mu 0.079
_exptl_absorpt_correction_type none
_exptl_crystal_colour Colourless
_exptl_crystal_density_diffrn 1.212
_exptl_crystal_description 'Hexagonal needle'
_exptl_crystal_F_000 1812
_exptl_crystal_size_max 0.400
_exptl_crystal_size_mid 0.333
_exptl_crystal_size_min 0.200
_refine_diff_density_max 0.292
_refine_diff_density_min -0.104
_refine_ls_extinction_coef 0.0010(2)
_refine_ls_extinction_method 'SHELXL93 (Sheldrick, 1993)'
_refine_ls_goodness_of_fit_all 1.036
_refine_ls_goodness_of_fit_obs 1.109
_refine_ls_hydrogen_treatment refined
_refine_ls_matrix_type full
_refine_ls_number_parameters 185
_refine_ls_number_reflns 1811
_refine_ls_number_restraints 0
_refine_ls_restrained_S_all 1.036
_refine_ls_restrained_S_obs 1.109
_refine_ls_R_factor_all 0.0468
_refine_ls_R_factor_obs 0.0353
_refine_ls_shift/esd_max -0.002
_refine_ls_shift/esd_mean 0.000
_refine_ls_structure_factor_coef Fsqd
_refine_ls_weighting_scheme
;
calc w = 1/[\s^2^(F~o~^2^) + (0.0518P)^2^ + 1.7548P]
where P = (F~o~^2^ + 2F~c~^2^)/3
;
_refine_ls_wR_factor_all 0.0974
_refine_ls_wR_factor_obs 0.0916
_reflns_number_observed 1436
_reflns_number_total 1811
_reflns_observed_criterion >2\s(I)
_cod_data_source_file ta1031.cif
_cod_data_source_block dhs_1
_cod_depositor_comments
;
The following automatic conversions were performed:

'_geom_bond_publ_flag' value 'Y' changed to 'y' according to
/home/saulius/struct/CIF-dictionaries/cif_core.dic dictionary named
'cif_core.dic' version 2.4.1 from 2010-06-29 (14
times).

'_geom_angle_publ_flag' value 'Y' changed to 'y' according
to /home/saulius/struct/CIF-dictionaries/cif_core.dic dictionary
named 'cif_core.dic' version 2.4.1 from 2010-06-29 (22 times).

Automatic conversion script
Id: cif_fix_values 1715 2011-07-08 13:25:40Z adriana 
;
_cod_original_sg_symbol_H-M 'R -3'
_cod_database_code 2004548

loop_
_symmetry_equiv_pos_as_xyz
'x, y, z'
'-y, x-y, z'
'-x+y, -x, z'
'x+2/3, y+1/3, z+1/3'
'-y+2/3, x-y+1/3, z+1/3'
'-x+y+2/3, -x+1/3, z+1/3'
'x+1/3, y+2/3, z+2/3'
'-y+1/3, x-y+2/3, z+2/3'
'-x+y+1/3, -x+2/3, z+2/3'
'-x, -y, -z'
'y, -x+y, -z'
'x-y, x, -z'
'-x+2/3, -y+1/3, -z+1/3'
'y+2/3, -x+y+1/3, -z+1/3'
'x-y+2/3, x+1/3, -z+1/3'
'-x+1/3, -y+2/3, -z+2/3'
'y+1/3, -x+y+2/3, -z+2/3'
'x-y+1/3, x+2/3, -z+2/3'

loop_
_atom_site_aniso_label
_atom_site_aniso_U_11
_atom_site_aniso_U_22
_atom_site_aniso_U_33
_atom_site_aniso_U_12
_atom_site_aniso_U_13
_atom_site_aniso_U_23
N(1) 0.0323(6) 0.0323(6) 0.0500(11) 0.0162(3) 0.000 0.000
O 0.0462(6) 0.0754(8) 0.0795(8) 0.0407(6) -0.0118(5) -0.0253(6)
C(1) 0.0299(7) 0.0294(6) 0.0516(8) 0.0112(5) -0.0006(5) -0.0017(5)
C(2) 0.0363(7) 0.0359(7) 0.0496(8) 0.0174(6) -0.0044(6) -0.0022(6)
C(3) 0.0352(7) 0.0354(7) 0.0505(8) 0.0151(6) -0.0003(6) -0.0040(6)
C(4) 0.0302(7) 0.0363(7) 0.0616(9) 0.0154(6) -0.0032(6) -0.0079(6)
C(5) 0.0348(7) 0.0391(7) 0.0575(9) 0.0163(6) -0.0070(6) -0.0036(6)
C(6) 0.0374(7) 0.0390(7) 0.0466(8) 0.0151(6) -0.0006(6) -0.0018(6)
C(7) 0.0348(7) 0.0365(8) 0.0524(9) 0.0161(6) -0.0003(6) -0.0051(6)
C(8) 0.0512(10) 0.0637(11) 0.0555(9) 0.0310(9) -0.0013(8) -0.0111(8)
C(9) 0.0606(12) 0.0785(13) 0.0709(12) 0.0429(11) -0.0193(9) -0.0074(10)
N(2) 0.0574(9) 0.0574(9) 0.0498(12) 0.0287(4) 0.000 0.000
N(3) 0.0500(7) 0.0426(7) 0.0584(8) 0.0235(6) 0.0028(6) -0.0011(5)
C(10) 0.0581(10) 0.0508(9) 0.0595(10) 0.0263(8) 0.0067(8) 0.0104(7)
C(11) 0.0462(9) 0.0506(9) 0.0588(10) 0.0209(8) -0.0042(7) -0.0074(7)

loop_
_atom_site_label
_atom_site_occupancy
_atom_site_fract_x
_atom_site_fract_y
_atom_site_fract_z
_atom_site_U_iso_or_equiv
_atom_site_thermal_displace_type
_atom_site_calc_flag
_atom_site_refinement_flags
_atom_site_type_symbol
N(1) 1 0 0 0.09940(7) 0.0382(4) Uani d S N
O 1 0.42258(9) -0.04761(10) 0.05476(5) 0.0624(4) Uani d . O
C(1) 1 0.19289(10) 0.03737(10) 0.09999(5) 0.0386(3) Uani d . C
C(2) 1 0.20759(11) 0.02567(10) 0.04963(5) 0.0409(3) Uani d . C
C(3) 1 0.28396(11) -0.00189(11) 0.03262(5) 0.0415(3) Uani d . C
C(4) 1 0.34497(10) -0.02068(11) 0.06823(5) 0.0432(4) Uani d . C
C(5) 1 0.33297(11) -0.00911(11) 0.11916(5) 0.0448(4) Uani d . C
C(6) 1 0.25737(11) 0.02075(11) 0.13395(5) 0.0428(3) Uani d . C
C(7) 1 0.11227(10) 0.07063(11) 0.11783(6) 0.0420(4) Uani d . C
C(8) 1 0.3008(2) -0.0085(2) -0.02246(6) 0.0558(4) Uani d . C
C(9) 1 0.3987(2) -0.0309(2) 0.15694(8) 0.0664(5) Uani d . C
N(2) 1 0.3333 -0.3333 -0.08533(8) 0.0549(6) Uani d S N
N(3) 1 0.36290(10) -0.22191(10) -0.01134(5) 0.0502(3) Uani d . N
C(10) 1 0.3621(2) -0.22526(13) -0.06621(6) 0.0566(4) Uani d . C
C(11) 1 0.44196(13) -0.25354(13) 0.00624(7) 0.0533(4) Uani d . C
H(O) 1 0.4012(17) -0.0889(18) 0.0276(7) 0.088(7) Uiso d . H
H(2) 1 0.1652(12) 0.0387(11) 0.0246(5) 0.046(4) Uiso d . H
H(6) 1 0.2484(12) 0.0303(12) 0.1699(6) 0.053(4) Uiso d . H
H(7A) 1 0.1143(11) 0.0746(11) 0.1551(5) 0.039(4) Uiso d . H
H(7B) 1 0.1365(12) 0.1469(12) 0.1066(5) 0.044(4) Uiso d . H
H(8A) 1 0.2808(18) 0.0384(17) -0.0415(7) 0.088(6) Uiso d . H
H(8B) 1 0.2520(16) -0.0790(17) -0.0357(7) 0.079(6) Uiso d . H
H(8C) 1 0.3761(17) 0.0087(15) -0.0320(6) 0.077(5) Uiso d . H
H(9A) 1 0.3761(19) -0.0263(19) 0.1919(9) 0.105(7) Uiso d . H
H(9B) 1 0.3893(18) -0.1029(21) 0.1520(7) 0.101(7) Uiso d . H
H(9C) 1 0.4763(23) 0.0177(21) 0.1534(9) 0.115(8) Uiso d . H
H(10A) 1 0.3060(14) -0.2059(14) -0.0779(6) 0.063(5) Uiso d . H
H(10B) 1 0.4357(14) -0.1709(14) -0.0785(6) 0.062(5) Uiso d . H
H(11A) 1 0.4411(12) -0.2538(12) 0.0436(6) 0.053(4) Uiso d . H
H(11B) 1 0.5160(14) -0.1994(13) -0.0065(6) 0.057(4) Uiso d . H

loop_
_atom_type_symbol
_atom_type_description
_atom_type_scat_dispersion_real
_atom_type_scat_dispersion_imag
_atom_type_scat_source
C C 0.0033 0.0016 'International Tables Vol C Tables 4.2.6.8 and 6.1.1.4'
H H 0.0000 0.0000 'International Tables Vol C Tables 4.2.6.8 and 6.1.1.4'
N N 0.0061 0.0033 'International Tables Vol C Tables 4.2.6.8 and 6.1.1.4'
O O 0.0106 0.0060 'International Tables Vol C Tables 4.2.6.8 and 6.1.1.4'

loop_
_geom_angle_atom_site_label_1
_geom_angle_atom_site_label_2
_geom_angle_atom_site_label_3
_geom_angle_site_symmetry_1
_geom_angle_site_symmetry_3
_geom_angle
_geom_angle_publ_flag
C(7) N(1) C(7) . 3 109.40(9) y
C(7) N(1) C(7) . 2 109.40(9) ?
C(7) N(1) C(7) 3 2 109.40(9) ?
C(2) C(1) C(6) . . 117.77(12) y
C(2) C(1) C(7) . . 121.72(12) y
C(6) C(1) C(7) . . 120.49(12) y
C(1) C(2) C(3) . . 122.26(13) y
C(2) C(3) C(4) . . 117.95(13) y
C(2) C(3) C(8) . . 120.42(13) y
C(4) C(3) C(8) . . 121.62(13) y
O C(4) C(5) . . 116.69(12) y
O C(4) C(3) . . 121.82(13) y
C(5) C(4) C(3) . . 121.45(12) y
C(6) C(5) C(4) . . 118.16(12) y
C(6) C(5) C(9) . . 121.23(15) y
C(4) C(5) C(9) . . 120.60(14) y
C(1) C(6) C(5) . . 122.38(13) y
N(1) C(7) C(1) . . 114.05(11) y
C(10) N(2) C(10) . 2_545 108.46(11) y
C(10) N(2) C(10) . 3_655 108.46(11) ?
C(10) N(2) C(10) 2_545 3_655 108.45(11) ?
C(10) N(3) C(11) . 2_545 107.77(13) y
C(10) N(3) C(11) . . 107.70(12) y
C(11) N(3) C(11) 2_545 . 108.21(15) y
N(2) C(10) N(3) . . 112.14(14) y
N(3) C(11) N(3) 3_655 . 112.40(13) y

loop_
_geom_bond_atom_site_label_1
_geom_bond_atom_site_label_2
_geom_bond_site_symmetry_2
_geom_bond_distance
_geom_bond_publ_flag
N(1) C(7) . 1.4717(14) y
N(1) C(7) 3 1.4717(14) ?
N(1) C(7) 2 1.4717(14) ?
O C(4) . 1.374(2) y
C(1) C(2) . 1.383(2) y
C(1) C(6) . 1.385(2) y
C(1) C(7) . 1.508(2) y
C(2) C(3) . 1.392(2) y
C(3) C(4) . 1.394(2) y
C(3) C(8) . 1.500(2) y
C(4) C(5) . 1.390(2) y
C(5) C(6) . 1.386(2) y
C(5) C(9) . 1.502(2) y
N(2) C(10) . 1.460(2) y
N(2) C(10) 2_545 1.460(2) ?
N(2) C(10) 3_655 1.460(2) ?
N(3) C(10) . 1.466(2) y
N(3) C(11) 2_545 1.470(2) ?
N(3) C(11) . 1.470(2) y
C(11) N(3) 3_655 1.470(2) ?

loop_
_geom_torsion_atom_site_label_1
_geom_torsion_atom_site_label_2
_geom_torsion_atom_site_label_3
_geom_torsion_atom_site_label_4
_geom_torsion_site_symmetry_1
_geom_torsion_site_symmetry_4
_geom_torsion
C(6) C(1) C(2) C(3) . . 0.0(2)
C(7) C(1) C(2) C(3) . . 178.10(12)
C(1) C(2) C(3) C(4) . . 1.6(2)
C(1) C(2) C(3) C(8) . . -177.11(13)
C(2) C(3) C(4) O . . -179.59(12)
C(8) C(3) C(4) O . . -0.9(2)
C(2) C(3) C(4) C(5) . . -2.0(2)
C(8) C(3) C(4) C(5) . . 176.74(14)
O C(4) C(5) C(6) . . 178.38(12)
C(3) C(4) C(5) C(6) . . 0.7(2)
O C(4) C(5) C(9) . . -2.9(2)
C(3) C(4) C(5) C(9) . . 179.37(15)
C(2) C(1) C(6) C(5) . . -1.5(2)
C(7) C(1) C(6) C(5) . . -179.55(12)
C(4) C(5) C(6) C(1) . . 1.1(2)
C(9) C(5) C(6) C(1) . . -177.57(15)
C(7) N(1) C(7) C(1) 3 . 61.8(2)
C(7) N(1) C(7) C(1) 2 . -178.39(10)
C(2) C(1) C(7) N(1) . . 55.0(2)
C(6) C(1) C(7) N(1) . . -126.98(14)
C(10) N(2) C(10) N(3) 2_545 . 58.7(2)
C(10) N(2) C(10) N(3) 3_655 . -58.8(2)
C(11) N(3) C(10) N(2) 2_545 . -58.2(2)
C(11) N(3) C(10) N(2) . . 58.3(2)
C(10) N(3) C(11) N(3) . 3_655 -58.3(2)
C(11) N(3) C(11) N(3) 2_545 3_655 57.9(2)
